data_4023077
loop_
_publ_author_name
'Gareth W. Bates'
Triyanti
'Mark E. Light'
'Markus Albrecht'
'Philip A. Gale'

_publ_section_title
;
 2,7-Functionalized Indoles as Receptors for Anions
;
_journal_name_full 'Journal of Organic Chemistry'
_journal_page_first 8921
_journal_page_last 8927
_journal_paper_doi 10.1021/jo701702p
_journal_volume 72
_journal_year 2007
_chemical_compound_source 'Gareth Bates'
_chemical_formula_moiety 'C22 H18 N4 O2, C2 H6 O S'
_chemical_formula_sum 'C24 H24 N4 O3 S'
_chemical_formula_weight 448.53
_chemical_name_systematic
;
 ?
;
_space_group_IT_number 2
_symmetry_cell_setting triclinic
_symmetry_space_group_name_Hall '-P 1'
_symmetry_space_group_name_H-M 'P -1'
_atom_sites_solution_hydrogens geom
_atom_sites_solution_primary direct
_atom_sites_solution_secondary difmap
_audit_creation_method SHELXL-97
_cell_angle_alpha 76.453(2)
_cell_angle_beta 85.668(2)
_cell_angle_gamma 84.522(2)
_cell_formula_units_Z 2
_cell_length_a 8.3464(3)
_cell_length_b 10.5112(3)
_cell_length_c 13.0482(4)
_cell_measurement_reflns_used 10147
_cell_measurement_temperature 120(2)
_cell_measurement_theta_max 27.48
_cell_measurement_theta_min 2.91
_cell_volume 1106.12(6)
_computing_cell_refinement 'DENZO (Otwinowski & Minor, 1997) & COLLECT (Hooft, R.W.W., 1998)'
_computing_data_collection 'COLLECT (Hooft, R.W.W., 1998)'
_computing_data_reduction 'DENZO (Otwinowski & Minor, 1997) & COLLECT (Hooft, R.W.W., 1998)'
_computing_molecular_graphics 'CAMERON (Watkin, et al., 1993)'
_computing_publication_material 'WINGX (Farrugia, 1998)'
_computing_structure_refinement 'SHELXL-97 (Sheldrick, 1997)'
_computing_structure_solution 'SHELXS-97 (Sheldrick, 1997)'
_diffrn_ambient_temperature 120(2)
_diffrn_detector_area_resol_mean 9.091
_diffrn_measured_fraction_theta_full 0.997
_diffrn_measured_fraction_theta_max 0.997
_diffrn_measurement_device_type 'Bruker-Nonius CCD camera on \k-goniostat'
_diffrn_measurement_method '\f & \w scans to fill the asymmetric unit'
_diffrn_radiation_monochromator graphite
_diffrn_radiation_source 'Bruker Nonius FR591 Rotating Anode'
_diffrn_radiation_type MoK\a
_diffrn_radiation_wavelength 0.71073
_diffrn_reflns_av_R_equivalents 0.0612
_diffrn_reflns_av_sigmaI/netI 0.0565
_diffrn_reflns_limit_h_max 10
_diffrn_reflns_limit_h_min -10
_diffrn_reflns_limit_k_max 13
_diffrn_reflns_limit_k_min -13
_diffrn_reflns_limit_l_max 16
_diffrn_reflns_limit_l_min -16
_diffrn_reflns_number 22815
_diffrn_reflns_theta_full 27.48
_diffrn_reflns_theta_max 27.48
_diffrn_reflns_theta_min 3.04
_diffrn_standards_number 0
_exptl_absorpt_coefficient_mu 0.181
_exptl_absorpt_correction_T_max 0.9892
_exptl_absorpt_correction_T_min 0.9548
_exptl_absorpt_correction_type multi-scan
_exptl_absorpt_process_details
;
SADABS V2.10 (Sheldrick, G.M., 2003)
;
_exptl_crystal_colour Colourless
_exptl_crystal_density_diffrn 1.347
_exptl_crystal_density_method 'not measured'
_exptl_crystal_description Block
_exptl_crystal_F_000 472
_exptl_crystal_size_max 0.2
_exptl_crystal_size_mid 0.2
_exptl_crystal_size_min 0.06
_refine_diff_density_max 0.218
_refine_diff_density_min -0.496
_refine_diff_density_rms 0.061
_refine_ls_extinction_method none
_refine_ls_goodness_of_fit_ref 1.038
_refine_ls_hydrogen_treatment mixed
_refine_ls_matrix_type full
_refine_ls_number_parameters 307
_refine_ls_number_reflns 5063
_refine_ls_number_restraints 0
_refine_ls_restrained_S_all 1.038
_refine_ls_R_factor_all 0.0728
_refine_ls_R_factor_gt 0.0476
_refine_ls_shift/su_max 0.001
_refine_ls_shift/su_mean 0.000
_refine_ls_structure_factor_coef Fsqd
_refine_ls_weighting_details 'calc w=1/[\s^2^(Fo^2^)+(0.0515P)^2^+0.3977P] where P=(Fo^2^+2Fc^2^)/3'
_refine_ls_weighting_scheme calc
_refine_ls_wR_factor_gt 0.1082
_refine_ls_wR_factor_ref 0.1215
_reflns_number_gt 3708
_reflns_number_total 5063
_reflns_threshold_expression >2sigma(I)
_cod_data_source_file jo701702p-File004_2.cif
_cod_data_source_block 2007sot0726
_cod_depositor_comments
;
The following automatic conversions were performed:
'_symmetry_cell_setting' value 'Triclinic' changed to 'triclinic'
according to '/home/saulius/struct/CIF-dictionaries/cif_core.dic'
dictionary named 'cif_core.dic' version 2.4.1 from 2010-06-29.

Automatic conversion script
Id: cif_fix_enum 1527 2010-12-29 10:47:43Z saulius 
;
_cod_database_code 4023077

loop_
_symmetry_equiv_pos_as_xyz
'x, y, z'
'-x, -y, -z'

loop_
_atom_site_label
_atom_site_type_symbol
_atom_site_fract_x
_atom_site_fract_y
_atom_site_fract_z
_atom_site_U_iso_or_equiv
_atom_site_adp_type
_atom_site_occupancy
_atom_site_symmetry_multiplicity
_atom_site_calc_flag
_atom_site_refinement_flags
O1 O 0.32828(15) 0.26281(12) 0.81180(9) 0.0235(3) Uani 1 1 d .
O2 O 0.33932(16) 0.91810(12) 0.46519(10) 0.0268(3) Uani 1 1 d .
N1 N 0.14003(19) 0.42766(15) 0.83865(13) 0.0247(4) Uani 1 1 d .
H901 H 0.124(3) 0.516(2) 0.8237(17) 0.037(6) Uiso 1 1 d .
N2 N 0.39276(19) 0.47737(15) 0.77285(12) 0.0224(3) Uani 1 1 d .
H902 H 0.345(3) 0.561(2) 0.7680(17) 0.038(6) Uiso 1 1 d .
N3 N 0.45975(19) 0.67044(14) 0.57379(11) 0.0194(3) Uani 1 1 d .
H903 H 0.371(3) 0.699(2) 0.6031(18) 0.038(6) Uiso 1 1 d .
N4 N 0.49774(19) 0.89653(15) 0.31799(11) 0.0206(3) Uani 1 1 d .
H904 H 0.552(3) 0.837(2) 0.2900(17) 0.030(6) Uiso 1 1 d .
C1 C -0.1155(2) 0.43009(19) 0.93340(15) 0.0271(4) Uani 1 1 d .
H1 H -0.1154 0.5230 0.9191 0.032 Uiso 1 1 calc R
C2 C -0.2431(2) 0.3687(2) 0.99291(16) 0.0320(5) Uani 1 1 d .
H2 H -0.3297 0.4196 1.0193 0.038 Uiso 1 1 calc R
C3 C -0.2446(2) 0.2337(2) 1.01386(16) 0.0333(5) Uani 1 1 d .
H3 H -0.3300 0.1910 1.0565 0.040 Uiso 1 1 calc R
C4 C -0.1203(2) 0.1618(2) 0.97193(17) 0.0324(5) Uani 1 1 d .
H4 H -0.1231 0.0693 0.9842 0.039 Uiso 1 1 calc R
C5 C 0.0094(2) 0.22134(18) 0.91202(15) 0.0260(4) Uani 1 1 d .
H5 H 0.0939 0.1703 0.8838 0.031 Uiso 1 1 calc R
C6 C 0.0126(2) 0.35650(18) 0.89435(13) 0.0214(4) Uani 1 1 d .
C7 C 0.2897(2) 0.37934(17) 0.80758(13) 0.0204(4) Uani 1 1 d .
C8 C 0.5348(2) 0.46376(17) 0.70799(13) 0.0204(4) Uani 1 1 d .
C9 C 0.6539(2) 0.36352(17) 0.73159(14) 0.0224(4) Uani 1 1 d .
H9 H 0.6459 0.3003 0.7966 0.027 Uiso 1 1 calc R
C10 C 0.7878(2) 0.35327(18) 0.66056(15) 0.0244(4) Uani 1 1 d .
H10 H 0.8668 0.2815 0.6780 0.029 Uiso 1 1 calc R
C11 C 0.8073(2) 0.44432(18) 0.56670(15) 0.0240(4) Uani 1 1 d .
H11 H 0.8968 0.4346 0.5189 0.029 Uiso 1 1 calc R
C12 C 0.6918(2) 0.55228(17) 0.54281(14) 0.0201(4) Uani 1 1 d .
C13 C 0.5563(2) 0.56021(17) 0.61397(13) 0.0188(4) Uani 1 1 d .
C14 C 0.6711(2) 0.66489(17) 0.45721(14) 0.0217(4) Uani 1 1 d .
H14 H 0.7424 0.6876 0.3967 0.026 Uiso 1 1 calc R
C15 C 0.5294(2) 0.73406(17) 0.47848(13) 0.0197(4) Uani 1 1 d .
C16 C 0.4463(2) 0.85778(17) 0.42114(13) 0.0200(4) Uani 1 1 d .
C17 C 0.4382(2) 1.01192(17) 0.24675(14) 0.0193(4) Uani 1 1 d .
C18 C 0.4178(2) 1.13266(17) 0.27414(14) 0.0224(4) Uani 1 1 d .
H18 H 0.4391 1.1391 0.3432 0.027 Uiso 1 1 calc R
C19 C 0.3661(2) 1.24404(18) 0.19974(15) 0.0247(4) Uani 1 1 d .
H19 H 0.3514 1.3266 0.2184 0.030 Uiso 1 1 calc R
C20 C 0.3359(2) 1.23579(18) 0.09844(14) 0.0230(4) Uani 1 1 d .
H20 H 0.3010 1.3124 0.0479 0.028 Uiso 1 1 calc R
C21 C 0.3568(2) 1.11531(17) 0.07147(14) 0.0229(4) Uani 1 1 d .
H21 H 0.3360 1.1092 0.0023 0.027 Uiso 1 1 calc R
C22 C 0.4080(2) 1.00345(17) 0.14503(14) 0.0222(4) Uani 1 1 d .
H22 H 0.4224 0.9210 0.1261 0.027 Uiso 1 1 calc R
S1 S 0.04190(6) 0.81046(5) 0.71769(4) 0.02781(15) Uani 1 1 d .
O3 O 0.17993(16) 0.70610(13) 0.71931(11) 0.0321(3) Uani 1 1 d .
C23 C -0.0391(3) 0.8314(2) 0.59169(17) 0.0363(5) Uani 1 1 d .
H23A H 0.0479 0.8462 0.5365 0.054 Uiso 1 1 calc R
H23B H -0.1192 0.9071 0.5803 0.054 Uiso 1 1 calc R
H23C H -0.0905 0.7523 0.5890 0.054 Uiso 1 1 calc R
C24 C 0.1331(3) 0.9624(2) 0.69402(18) 0.0384(5) Uani 1 1 d .
H24A H 0.1930 0.9649 0.7552 0.058 Uiso 1 1 calc R
H24B H 0.0492 1.0354 0.6826 0.058 Uiso 1 1 calc R
H24C H 0.2072 0.9704 0.6313 0.058 Uiso 1 1 calc R

loop_
_atom_site_aniso_label
_atom_site_aniso_U_11
_atom_site_aniso_U_22
_atom_site_aniso_U_33
_atom_site_aniso_U_23
_atom_site_aniso_U_13
_atom_site_aniso_U_12
O1 0.0295(7) 0.0174(7) 0.0214(6) -0.0031(5) 0.0060(5) 0.0000(5)
O2 0.0317(7) 0.0242(7) 0.0222(7) -0.0039(5) 0.0058(6) 0.0009(6)
N1 0.0268(8) 0.0142(8) 0.0296(9) -0.0016(7) 0.0069(7) 0.0001(6)
N2 0.0278(8) 0.0170(8) 0.0211(8) -0.0037(6) 0.0059(6) -0.0019(6)
N3 0.0222(8) 0.0190(8) 0.0160(7) -0.0031(6) 0.0023(6) -0.0016(6)
N4 0.0280(8) 0.0160(8) 0.0168(7) -0.0032(6) 0.0020(6) 0.0006(6)
C1 0.0271(10) 0.0262(10) 0.0298(10) -0.0114(8) 0.0002(8) -0.0008(8)
C2 0.0229(10) 0.0423(12) 0.0336(11) -0.0165(9) 0.0013(8) 0.0004(9)
C3 0.0214(10) 0.0425(13) 0.0319(11) 0.0012(9) 0.0008(8) -0.0069(9)
C4 0.0252(10) 0.0253(10) 0.0416(12) 0.0044(9) -0.0050(9) -0.0043(8)
C5 0.0209(9) 0.0222(10) 0.0317(10) -0.0016(8) -0.0010(8) 0.0015(7)
C6 0.0229(9) 0.0229(9) 0.0173(8) -0.0031(7) -0.0001(7) -0.0016(7)
C7 0.0267(9) 0.0198(9) 0.0128(8) -0.0006(7) -0.0002(7) -0.0009(7)
C8 0.0246(9) 0.0206(9) 0.0166(8) -0.0045(7) 0.0007(7) -0.0049(7)
C9 0.0265(9) 0.0196(9) 0.0200(9) -0.0015(7) -0.0008(7) -0.0043(7)
C10 0.0213(9) 0.0224(10) 0.0281(10) -0.0026(8) -0.0039(8) -0.0002(7)
C11 0.0203(9) 0.0255(10) 0.0265(10) -0.0067(8) 0.0016(8) -0.0032(7)
C12 0.0203(9) 0.0217(9) 0.0192(9) -0.0047(7) -0.0018(7) -0.0050(7)
C13 0.0224(9) 0.0178(9) 0.0175(8) -0.0055(7) -0.0031(7) -0.0033(7)
C14 0.0233(9) 0.0234(9) 0.0184(9) -0.0040(7) 0.0022(7) -0.0055(7)
C15 0.0245(9) 0.0204(9) 0.0151(8) -0.0045(7) -0.0004(7) -0.0055(7)
C16 0.0232(9) 0.0198(9) 0.0176(8) -0.0045(7) 0.0012(7) -0.0054(7)
C17 0.0191(9) 0.0178(9) 0.0185(8) -0.0004(7) 0.0027(7) -0.0021(7)
C18 0.0259(9) 0.0218(9) 0.0201(9) -0.0057(7) -0.0003(7) -0.0038(7)
C19 0.0278(10) 0.0190(9) 0.0283(10) -0.0082(8) 0.0028(8) -0.0028(7)
C20 0.0221(9) 0.0203(9) 0.0238(9) -0.0006(7) 0.0000(7) 0.0008(7)
C21 0.0252(9) 0.0238(10) 0.0188(9) -0.0038(7) -0.0007(7) -0.0004(8)
C22 0.0270(9) 0.0191(9) 0.0198(9) -0.0043(7) 0.0023(7) -0.0021(7)
S1 0.0253(3) 0.0258(3) 0.0290(3) -0.0028(2) 0.0046(2) 0.00098(19)
O3 0.0335(8) 0.0245(7) 0.0333(8) -0.0015(6) 0.0036(6) 0.0066(6)
C23 0.0310(11) 0.0390(12) 0.0375(12) -0.0063(10) -0.0033(9) -0.0012(9)
C24 0.0447(13) 0.0280(11) 0.0429(13) -0.0098(10) -0.0024(10) -0.0011(10)

loop_
_atom_type_symbol
_atom_type_description
_atom_type_scat_dispersion_real
_atom_type_scat_dispersion_imag
_atom_type_scat_source
C C 0.0033 0.0016 'International Tables Vol C Tables 4.2.6.8 and 6.1.1.4'
H H 0.0000 0.0000 'International Tables Vol C Tables 4.2.6.8 and 6.1.1.4'
N N 0.0061 0.0033 'International Tables Vol C Tables 4.2.6.8 and 6.1.1.4'
O O 0.0106 0.0060 'International Tables Vol C Tables 4.2.6.8 and 6.1.1.4'
S S 0.1246 0.1234 'International Tables Vol C Tables 4.2.6.8 and 6.1.1.4'

loop_
_geom_angle_atom_site_label_1
_geom_angle_atom_site_label_2
_geom_angle_atom_site_label_3
_geom_angle
C7 N1 C6 128.04(16)
C7 N2 C8 123.39(16)
C13 N3 C15 108.68(15)
C16 N4 C17 125.20(15)
C2 C1 C6 120.50(18)
C3 C2 C1 120.22(18)
C4 C3 C2 119.02(18)
C3 C4 C5 121.76(19)
C6 C5 C4 118.81(18)
C5 C6 C1 119.62(17)
C5 C6 N1 124.21(17)
C1 C6 N1 116.16(16)
O1 C7 N1 124.22(16)
O1 C7 N2 123.93(17)
N1 C7 N2 111.84(16)
C9 C8 C13 117.78(16)
C9 C8 N2 124.28(15)
C13 C8 N2 117.94(16)
C8 C9 C10 120.87(16)
C11 C10 C9 121.81(17)
C10 C11 C12 118.70(16)
C11 C12 C13 118.89(16)
C11 C12 C14 135.27(17)
C13 C12 C14 105.83(15)
N3 C13 C8 129.53(16)
N3 C13 C12 108.67(15)
C8 C13 C12 121.80(16)
C15 C14 C12 107.54(15)
C14 C15 N3 109.29(15)
C14 C15 C16 132.59(16)
N3 C15 C16 118.11(15)
O2 C16 N4 124.28(16)
O2 C16 C15 121.33(16)
N4 C16 C15 114.39(15)
C18 C17 C22 119.90(16)
C18 C17 N4 121.74(16)
C22 C17 N4 118.28(16)
C17 C18 C19 119.50(17)
C20 C19 C18 120.68(17)
C21 C20 C19 119.59(17)
C20 C21 C22 120.28(17)
C21 C22 C17 120.04(17)
O3 S1 C23 104.63(9)
O3 S1 C24 105.56(9)
C23 S1 C24 98.18(11)

loop_
_geom_bond_atom_site_label_1
_geom_bond_atom_site_label_2
_geom_bond_distance
O1 C7 1.226(2)
O2 C16 1.231(2)
N1 C7 1.372(2)
N1 C6 1.414(2)
N2 C7 1.378(2)
N2 C8 1.420(2)
N3 C13 1.367(2)
N3 C15 1.381(2)
N4 C16 1.361(2)
N4 C17 1.417(2)
C1 C2 1.387(3)
C1 C6 1.395(3)
C2 C3 1.381(3)
C3 C4 1.380(3)
C4 C5 1.395(3)
C5 C6 1.388(3)
C8 C9 1.374(2)
C8 C13 1.409(2)
C9 C10 1.410(3)
C10 C11 1.376(3)
C11 C12 1.409(2)
C12 C13 1.417(2)
C12 C14 1.432(2)
C14 C15 1.373(2)
C15 C16 1.477(2)
C17 C18 1.389(2)
C17 C22 1.394(2)
C18 C19 1.391(3)
C19 C20 1.388(3)
C20 C21 1.384(3)
C21 C22 1.387(2)
S1 O3 1.5107(14)
S1 C23 1.783(2)
S1 C24 1.787(2)

loop_
_geom_hbond_atom_site_label_D
_geom_hbond_atom_site_label_H
_geom_hbond_atom_site_label_A
_geom_hbond_distance_DH
_geom_hbond_distance_HA
_geom_hbond_distance_DA
_geom_hbond_angle_DHA
_geom_hbond_site_symmetry_A
N2 H902 O3 0.92(2) 1.98(2) 2.830(2) 153(2) .
N3 H903 O3 0.87(2) 2.12(2) 2.949(2) 158(2) .
N1 H901 O3 0.90(2) 2.21(2) 3.012(2) 148.4(19) .
N4 H904 O1 0.88(2) 2.02(2) 2.877(2) 164.1(19) 2_666

loop_
_cod_related_entry_id
_cod_related_entry_database
_cod_related_entry_code
1 ChemSpider 21121503
